data_7019546
loop_
_publ_author_name
'Cabeza, Javier A.'
'Pruneda, Vanessa'

_publ_section_title
;
 Reactions of phthalazine, quinazoline, 4,7-phenanthroline and
 2,3'-bipyridine with ruthenium carbonyl.
;
_journal_issue 24
_journal_name_full 'Dalton transactions (Cambridge, England : 2003)'
_journal_page_first 7249
_journal_page_last 7257
_journal_paper_doi 10.1039/c2dt30583f
_journal_volume 41
_journal_year 2012
_chemical_formula_moiety '2(C18 H6 N2 O10 Ru3), C H2 Cl2'
_chemical_formula_sum 'C37 H14 Cl2 N4 O20 Ru6'
_chemical_formula_weight 1511.85
_chemical_name_systematic
;
?
;
_space_group_IT_number 15
_symmetry_cell_setting monoclinic
_symmetry_space_group_name_Hall '-C 2yc'
_symmetry_space_group_name_H-M 'C 1 2/c 1'
_atom_sites_solution_hydrogens geom
_atom_sites_solution_primary direct
_atom_sites_solution_secondary difmap
_audit_creation_method SHELXL-97
_cell_angle_alpha 90.00
_cell_angle_beta 112.3980(10)
_cell_angle_gamma 90.00
_cell_formula_units_Z 4
_cell_length_a 39.17940(10)
_cell_length_b 7.74830(10)
_cell_length_c 16.9502(2)
_cell_measurement_reflns_used 6987
_cell_measurement_temperature 293(2)
_cell_measurement_theta_max 73.7624
_cell_measurement_theta_min 2.6078
_cell_volume 4757.45(9)
_computing_molecular_graphics 'PLATON (Spek, 2008)'
_computing_publication_material 'SHELXL-97 (Sheldrick, 2008)'
_computing_structure_refinement 'SHELXL-97 (Sheldrick, 2008)'
_diffrn_ambient_temperature 293(2)
_diffrn_measured_fraction_theta_full 0.973
_diffrn_measured_fraction_theta_max 0.973
_diffrn_measurement_device_type Xcalibur
_diffrn_radiation_monochromator graphite
_diffrn_radiation_source 'Enhance (Cu) X-ray Source'
_diffrn_radiation_type CuK\a
_diffrn_radiation_wavelength 1.54180
_diffrn_reflns_av_R_equivalents 0.0267
_diffrn_reflns_av_sigmaI/netI 0.0270
_diffrn_reflns_limit_h_max 47
_diffrn_reflns_limit_h_min -46
_diffrn_reflns_limit_k_max 9
_diffrn_reflns_limit_k_min -9
_diffrn_reflns_limit_l_max 20
_diffrn_reflns_limit_l_min -20
_diffrn_reflns_number 11710
_diffrn_reflns_theta_full 69.97
_diffrn_reflns_theta_max 69.97
_diffrn_reflns_theta_min 4.88
_exptl_absorpt_coefficient_mu 16.781
_exptl_absorpt_correction_T_max 1.00000
_exptl_absorpt_correction_T_min 0.46995
_exptl_absorpt_correction_type multi-scan
_exptl_absorpt_process_details
;
CrysAlis RED, Oxford Diffraction Ltd.,
Version 1.171.32.5 (release 08-05-2007 CrysAlis171 .NET)
(compiled May 8 2007,13:10:02)
Empirical absorption correction using spherical harmonics,
implemented in SCALE3 ABSPACK scaling algorithm.
;
_exptl_crystal_colour orange
_exptl_crystal_density_diffrn 2.111
_exptl_crystal_density_method 'not measured'
_exptl_crystal_description needle
_exptl_crystal_F_000 2888
_exptl_crystal_size_max 0.13
_exptl_crystal_size_mid 0.02
_exptl_crystal_size_min 0.02
_refine_diff_density_max 0.602
_refine_diff_density_min -0.672
_refine_diff_density_rms 0.108
_refine_ls_extinction_method none
_refine_ls_goodness_of_fit_ref 1.041
_refine_ls_hydrogen_treatment mixed
_refine_ls_matrix_type full
_refine_ls_number_parameters 316
_refine_ls_number_reflns 4403
_refine_ls_number_restraints 0
_refine_ls_restrained_S_all 1.041
_refine_ls_R_factor_all 0.0383
_refine_ls_R_factor_gt 0.0290
_refine_ls_shift/su_max 0.002
_refine_ls_shift/su_mean 0.000
_refine_ls_structure_factor_coef Fsqd
_refine_ls_weighting_details 'calc w=1/[\s^2^(Fo^2^)+(0.0569P)^2^+0.0000P] where P=(Fo^2^+2Fc^2^)/3'
_refine_ls_weighting_scheme calc
_refine_ls_wR_factor_gt 0.0756
_refine_ls_wR_factor_ref 0.0870
_reflns_number_gt 3466
_reflns_number_total 4403
_reflns_threshold_expression >2\s(I)
_cod_data_source_file c2dt30583f.txt
_cod_data_source_block v37c
_cod_original_cell_volume 4757.44(8)
_cod_original_sg_symbol_H-M 'C 2/c'
_cod_database_code 7019546

loop_
_symmetry_equiv_pos_as_xyz
'x, y, z'
'-x, y, -z+1/2'
'x+1/2, y+1/2, z'
'-x+1/2, y+1/2, -z+1/2'
'-x, -y, -z'
'x, -y, z-1/2'
'-x+1/2, -y+1/2, -z'
'x+1/2, -y+1/2, z-1/2'

loop_
_atom_site_label
_atom_site_type_symbol
_atom_site_fract_x
_atom_site_fract_y
_atom_site_fract_z
_atom_site_U_iso_or_equiv
_atom_site_adp_type
_atom_site_occupancy
_atom_site_symmetry_multiplicity
_atom_site_calc_flag
_atom_site_refinement_flags
C1 C 0.40576(12) 0.2247(6) 0.4750(3) 0.0490(10) Uani 1 1 d .
C2 C 0.41540(13) 0.2023(7) 0.6198(3) 0.0615(12) Uani 1 1 d .
H2 H 0.4044 0.2001 0.6597 0.074 Uiso 1 1 calc R
C3 C 0.46667(13) 0.2016(7) 0.5895(3) 0.0622(12) Uani 1 1 d .
C4 C 0.44510(11) 0.2212(6) 0.5015(3) 0.0504(10) Uani 1 1 d .
C5 C 0.46372(13) 0.2374(7) 0.4449(4) 0.0642(13) Uani 1 1 d .
H5 H 0.4502 0.2504 0.3867 0.077 Uiso 1 1 calc R
C6 C 0.50166(14) 0.2340(8) 0.4753(4) 0.0759(16) Uani 1 1 d .
H6 H 0.5137 0.2466 0.4378 0.091 Uiso 1 1 calc R
C7 C 0.52211(14) 0.2118(9) 0.5619(4) 0.0793(17) Uani 1 1 d .
H7 H 0.5477 0.2071 0.5813 0.095 Uiso 1 1 calc R
C8 C 0.50559(14) 0.1970(9) 0.6185(4) 0.0751(15) Uani 1 1 d .
H8 H 0.5198 0.1838 0.6763 0.090 Uiso 1 1 calc R
C10 C 0.5000 0.4296(18) 0.2500 0.193(9) Uani 1 2 d S
H10A H 0.4993 0.5038 0.2954 0.232 Uiso 0.50 1 calc PR
H10B H 0.5007 0.5038 0.2046 0.232 Uiso 0.50 1 calc PR
C101 C 0.34484(14) 0.4543(8) 0.5617(3) 0.0664(13) Uani 1 1 d .
C102 C 0.32784(13) 0.0843(7) 0.5658(3) 0.0585(12) Uani 1 1 d .
C103 C 0.28341(14) 0.2972(7) 0.4387(4) 0.0637(13) Uani 1 1 d .
C201 C 0.38534(12) 0.0969(7) 0.3039(3) 0.0589(12) Uani 1 1 d .
C202 C 0.38819(12) 0.4589(7) 0.3393(3) 0.0584(11) Uani 1 1 d .
C203 C 0.32043(12) 0.3073(7) 0.2493(3) 0.0529(10) Uani 1 1 d .
C301 C 0.37250(13) -0.1159(6) 0.4595(3) 0.0565(11) Uani 1 1 d .
C302 C 0.29741(13) -0.1866(7) 0.4251(3) 0.0594(11) Uani 1 1 d .
C303 C 0.32603(13) -0.1866(7) 0.2906(3) 0.0571(11) Uani 1 1 d .
C304 C 0.27954(13) 0.0666(6) 0.3030(3) 0.0572(11) Uani 1 1 d .
Cl1 Cl 0.46042(13) 0.3153(7) 0.2123(3) 0.228(2) Uani 1 1 d .
N1 N 0.39259(10) 0.2170(5) 0.5363(2) 0.0519(9) Uani 1 1 d .
N2 N 0.45072(11) 0.1912(7) 0.6484(3) 0.0708(12) Uani 1 1 d .
O101 O 0.35175(14) 0.5703(6) 0.6058(3) 0.0945(14) Uani 1 1 d .
O102 O 0.32372(12) -0.0129(6) 0.6100(2) 0.0797(11) Uani 1 1 d .
O103 O 0.25300(10) 0.3293(7) 0.4103(3) 0.0952(14) Uani 1 1 d .
O201 O 0.39949(11) 0.0023(6) 0.2749(3) 0.0829(12) Uani 1 1 d .
O203 O 0.29683(9) 0.3428(5) 0.1883(2) 0.0736(10) Uani 1 1 d .
O301 O 0.39978(10) -0.1720(6) 0.5040(3) 0.0834(12) Uani 1 1 d .
O302 O 0.28150(12) -0.2765(6) 0.4512(3) 0.0841(12) Uani 1 1 d .
O303 O 0.32639(13) -0.2736(5) 0.2368(3) 0.0808(11) Uani 1 1 d .
O304 O 0.25185(9) 0.1147(6) 0.2563(3) 0.0804(11) Uani 1 1 d .
0202 O 0.40282(11) 0.5733(6) 0.3257(4) 0.0985(16) Uani 1 1 d .
Ru2 Ru 0.363417(8) 0.25712(4) 0.35443(2) 0.03889(10) Uani 1 1 d .
H100 H 0.3437(14) 0.371(7) 0.408(4) 0.077(16) Uiso 1 1 d .
Ru1 Ru 0.334753(9) 0.25137(4) 0.48900(2) 0.04416(11) Uani 1 1 d .
Ru3 Ru 0.324692(8) -0.03824(4) 0.37965(2) 0.04353(11) Uani 1 1 d .

loop_
_atom_site_aniso_label
_atom_site_aniso_U_11
_atom_site_aniso_U_22
_atom_site_aniso_U_33
_atom_site_aniso_U_23
_atom_site_aniso_U_13
_atom_site_aniso_U_12
C1 0.047(2) 0.058(3) 0.038(2) -0.0043(19) 0.0122(18) 0.0000(19)
C2 0.056(3) 0.084(3) 0.038(2) 0.002(2) 0.010(2) -0.005(2)
C3 0.045(2) 0.075(3) 0.058(3) -0.008(3) 0.010(2) 0.001(2)
C4 0.0374(19) 0.062(3) 0.044(2) -0.002(2) 0.0075(18) 0.0001(19)
C5 0.043(2) 0.081(4) 0.063(3) -0.002(3) 0.014(2) -0.002(2)
C6 0.046(3) 0.100(4) 0.080(4) -0.013(3) 0.023(3) -0.006(3)
C7 0.041(2) 0.109(5) 0.078(4) -0.022(4) 0.013(3) -0.003(3)
C8 0.049(2) 0.099(4) 0.060(3) -0.019(3) 0.001(2) 0.000(3)
C10 0.26(2) 0.089(9) 0.172(18) 0.000 0.016(16) 0.000
C101 0.059(3) 0.084(4) 0.058(3) 0.004(3) 0.024(2) 0.011(3)
C102 0.054(2) 0.071(3) 0.048(3) -0.001(2) 0.017(2) 0.010(2)
C103 0.050(3) 0.071(3) 0.072(3) 0.004(3) 0.026(2) 0.007(2)
C201 0.046(2) 0.072(3) 0.055(3) -0.003(2) 0.014(2) -0.004(2)
C202 0.050(2) 0.059(3) 0.060(3) 0.006(2) 0.015(2) -0.003(2)
C203 0.046(2) 0.064(3) 0.049(3) 0.006(2) 0.017(2) 0.000(2)
C301 0.055(2) 0.054(2) 0.053(3) 0.002(2) 0.012(2) 0.008(2)
C302 0.054(2) 0.063(3) 0.051(3) 0.009(2) 0.009(2) -0.006(2)
C303 0.054(2) 0.052(3) 0.056(3) 0.008(2) 0.011(2) 0.007(2)
C304 0.050(2) 0.057(3) 0.061(3) 0.009(2) 0.017(2) 0.000(2)
Cl1 0.259(5) 0.296(5) 0.157(3) -0.077(3) 0.109(3) -0.125(4)
N1 0.0445(18) 0.069(2) 0.0393(19) -0.0007(17) 0.0123(15) 0.0006(17)
N2 0.052(2) 0.103(3) 0.046(2) -0.002(2) 0.0055(18) 0.000(2)
O101 0.108(3) 0.088(3) 0.084(3) -0.032(3) 0.032(3) 0.005(3)
O102 0.096(3) 0.093(3) 0.054(2) 0.020(2) 0.033(2) -0.006(2)
O103 0.050(2) 0.121(4) 0.109(4) 0.003(3) 0.024(2) 0.015(2)
O201 0.069(2) 0.099(3) 0.087(3) -0.027(2) 0.038(2) 0.010(2)
O203 0.0572(18) 0.092(3) 0.054(2) 0.007(2) 0.0020(17) 0.0005(19)
O301 0.059(2) 0.083(3) 0.090(3) 0.015(2) 0.008(2) 0.016(2)
O302 0.080(3) 0.087(3) 0.084(3) 0.021(2) 0.029(2) -0.016(2)
O303 0.095(3) 0.072(2) 0.074(3) -0.013(2) 0.030(2) 0.004(2)
O304 0.0510(18) 0.095(3) 0.081(3) 0.025(2) 0.0088(18) 0.0129(19)
0202 0.073(2) 0.081(3) 0.131(4) 0.018(3) 0.027(3) -0.027(2)
Ru2 0.03405(17) 0.04573(19) 0.03397(18) -0.00075(13) 0.00970(13) -0.00102(12)
Ru1 0.03941(18) 0.0543(2) 0.03905(19) -0.00130(15) 0.01524(14) 0.00339(14)
Ru3 0.03743(16) 0.04387(18) 0.04409(18) 0.00195(15) 0.00972(13) -0.00026(14)

loop_
_atom_type_symbol
_atom_type_description
_atom_type_scat_dispersion_real
_atom_type_scat_dispersion_imag
_atom_type_scat_source
C C 0.0030 0.0020 'International Tables Vol C Tables 4.2.6.8 and 6.1.1.4'
H H 0.0000 0.0000 'International Tables Vol C Tables 4.2.6.8 and 6.1.1.4'
Cl Cl 0.1480 0.1590 'International Tables Vol C Tables 4.2.6.8 and 6.1.1.4'
N N 0.0060 0.0030 'International Tables Vol C Tables 4.2.6.8 and 6.1.1.4'
O O 0.0110 0.0060 'International Tables Vol C Tables 4.2.6.8 and 6.1.1.4'
Ru Ru -1.2590 0.8360 'International Tables Vol C Tables 4.2.6.8 and 6.1.1.4'

loop_
_geom_angle_atom_site_label_1
_geom_angle_atom_site_label_2
_geom_angle_atom_site_label_3
_geom_angle
_geom_angle_site_symmetry_3
N1 C1 C4 116.5(4) .
N1 C1 Ru2 111.7(3) .
C4 C1 Ru2 131.7(3) .
N2 C2 N1 125.9(5) .
N2 C3 C8 118.5(5) .
N2 C3 C4 121.4(4) .
C8 C3 C4 120.1(5) .
C3 C4 C5 118.0(4) .
C3 C4 C1 118.2(4) .
C5 C4 C1 123.8(4) .
C6 C5 C4 120.4(5) .
C5 C6 C7 120.3(6) .
C8 C7 C6 121.4(5) .
C7 C8 C3 119.7(5) .
Cl1 C10 Cl1 116.6(9) 2_655
O101 C101 Ru1 177.8(5) .
O102 C102 Ru1 179.7(6) .
O103 C103 Ru1 177.7(6) .
O201 C201 Ru2 178.0(4) .
0202 C202 Ru2 175.5(5) .
O203 C203 Ru2 176.4(4) .
O301 C301 Ru3 175.4(5) .
O302 C302 Ru3 178.8(6) .
O303 C303 Ru3 179.0(5) .
O304 C304 Ru3 174.3(5) .
C1 N1 C2 121.4(4) .
C1 N1 Ru1 112.2(3) .
C2 N1 Ru1 126.2(3) .
C2 N2 C3 116.6(4) .
C201 Ru2 C202 97.8(2) .
C201 Ru2 C203 95.7(2) .
C202 Ru2 C203 91.2(2) .
C201 Ru2 C1 92.04(19) .
C202 Ru2 C1 88.56(19) .
C203 Ru2 C1 172.25(18) .
C201 Ru2 Ru3 84.32(15) .
C202 Ru2 Ru3 177.91(15) .
C203 Ru2 Ru3 88.49(14) .
C1 Ru2 Ru3 91.51(13) .
C201 Ru2 Ru1 136.47(16) .
C202 Ru2 Ru1 119.15(16) .
C203 Ru2 Ru1 105.12(13) .
C1 Ru2 Ru1 68.42(12) .
Ru3 Ru2 Ru1 59.008(11) .
C103 Ru1 C102 91.8(2) .
C103 Ru1 C101 93.3(2) .
C102 Ru1 C101 99.3(2) .
C103 Ru1 N1 174.5(2) .
C102 Ru1 N1 93.74(17) .
C101 Ru1 N1 86.08(18) .
C103 Ru1 Ru3 89.71(18) .
C102 Ru1 Ru3 83.66(15) .
C101 Ru1 Ru3 175.66(15) .
N1 Ru1 Ru3 90.60(11) .
C103 Ru1 Ru2 107.83(17) .
C102 Ru1 Ru2 137.52(14) .
C101 Ru1 Ru2 116.12(16) .
N1 Ru1 Ru2 67.68(10) .
Ru3 Ru1 Ru2 59.882(11) .
C303 Ru3 C302 98.2(2) .
C303 Ru3 C304 90.9(2) .
C302 Ru3 C304 90.8(2) .
C303 Ru3 C301 93.1(2) .
C302 Ru3 C301 94.1(2) .
C304 Ru3 C301 173.1(2) .
C303 Ru3 Ru1 161.89(15) .
C302 Ru3 Ru1 99.86(17) .
C304 Ru3 Ru1 88.29(15) .
C301 Ru3 Ru1 86.13(15) .
C303 Ru3 Ru2 100.78(15) .
C302 Ru3 Ru2 160.96(17) .
C304 Ru3 Ru2 88.01(14) .
C301 Ru3 Ru2 85.79(15) .
Ru1 Ru3 Ru2 61.110(11) .

loop_
_geom_bond_atom_site_label_1
_geom_bond_atom_site_label_2
_geom_bond_distance
_geom_bond_site_symmetry_2
C1 N1 1.327(6) .
C1 C4 1.432(6) .
C1 Ru2 2.099(4) .
C2 N2 1.283(6) .
C2 N1 1.360(6) .
C3 N2 1.367(7) .
C3 C8 1.413(7) .
C3 C4 1.414(7) .
C4 C5 1.415(7) .
C5 C6 1.376(7) .
C6 C7 1.389(9) .
C7 C8 1.351(9) .
C10 Cl1 1.686(8) .
C10 Cl1 1.686(8) 2_655
C101 O101 1.133(7) .
C101 Ru1 1.944(6) .
C102 O102 1.117(6) .
C102 Ru1 1.926(5) .
C103 O103 1.130(6) .
C103 Ru1 1.895(5) .
C201 O201 1.137(6) .
C201 Ru2 1.891(5) .
C202 0202 1.126(6) .
C202 Ru2 1.908(5) .
C203 O203 1.127(6) .
C203 Ru2 1.969(5) .
C301 O301 1.134(6) .
C301 Ru3 1.942(5) .
C302 O302 1.132(6) .
C302 Ru3 1.919(5) .
C303 O303 1.138(7) .
C303 Ru3 1.914(6) .
C304 O304 1.135(6) .
C304 Ru3 1.930(5) .
N1 Ru1 2.113(4) .
Ru2 Ru3 2.8664(4) .
Ru2 Ru1 2.9014(5) .
Ru1 Ru3 2.8407(5) .
